data_1569173
loop_
_publ_author_name
'Evans, Matthew J.'
'Anker, Mathew D.'
'McMullin, Claire L.'
'Coles, Martyn P.'

_publ_section_title
;
 Controlled reductive C-C coupling of isocyanides promoted by an aluminyl
 anion.
;
_journal_issue 23
_journal_name_full 'Chemical science'
_journal_page_first 6278
_journal_page_last 6288
_journal_paper_doi 10.1039/d3sc01387a
_journal_volume 14
_journal_year 2023
_chemical_absolute_configuration ad
_chemical_formula_moiety 'C61 H91 Al K N5 O Si2, C7 H8'
_chemical_formula_sum 'C68 H99 Al K N5 O Si2'
_chemical_formula_weight 1124.78
_space_group_IT_number 9
_space_group_name_Hall 'C -2yc'
_space_group_name_H-M_alt 'C 1 c 1'
_symmetry_cell_setting monoclinic
_symmetry_Int_Tables_number 9
_symmetry_space_group_name_Hall 'C -2yc'
_symmetry_space_group_name_H-M 'C 1 c 1'
_atom_sites_solution_hydrogens geom
_audit_conform_dict_location ftp://ftp.iucr.org/pub/cif_core.dic
_audit_conform_dict_name cif_core.dic
_audit_conform_dict_version 2.4.3
_audit_creation_date 2021-11-25T13:00:39-00:00
_audit_creation_method 'WinGX routine CIF_UPDATE'
_audit_update_record
;
2023-03-09 deposited with the CCDC.	2023-05-12 downloaded from the CCDC.
;
_cell_angle_alpha 90
_cell_angle_beta 136.513(3)
_cell_angle_gamma 90
_cell_formula_units_Z 4
_cell_length_a 36.4496(7)
_cell_length_b 12.44536(9)
_cell_length_c 20.2703(4)
_cell_measurement_reflns_used 14004
_cell_measurement_temperature 150.00(10)
_cell_measurement_theta_max 73.161
_cell_measurement_theta_min 4.489
_cell_measurement_wavelength 1.54184
_cell_volume 6328.0(4)
_computing_cell_refinement 'CrysAlisPro 1.171.40.53 (Rigaku OD, 2019)'
_computing_data_collection 'CrysAlisPro 1.171.40.53 (Rigaku OD, 2019)'
_computing_data_reduction 'CrysAlisPro 1.171.40.53 (Rigaku OD, 2019)'
_computing_molecular_graphics 'Ortep for Windows (Farrugia, 2012)'
_computing_publication_material 'WinGX publication routines (Farrugia, 2012)'
_computing_structure_refinement 'SHELXL-2014/6 (Sheldrick, 2014)'
_diffrn_ambient_temperature 150.00(10)
_diffrn_detector 'CCD plate'
_diffrn_detector_area_resol_mean 8.0856
_diffrn_measured_fraction_theta_full 0.9767
_diffrn_measured_fraction_theta_max 0.6296
_diffrn_measurement_device 'four-circle diffractometer'
_diffrn_measurement_device_type 'SuperNova, Dual, Cu at home/near, EosS2'
_diffrn_measurement_method '\w scans'
_diffrn_orient_matrix_type 'CrysAlisPro convention (1999,Acta A55,543-557)'
_diffrn_orient_matrix_UB_11 0.0440675
_diffrn_orient_matrix_UB_12 0.0860232
_diffrn_orient_matrix_UB_13 0.0535898
_diffrn_orient_matrix_UB_21 0.0420333
_diffrn_orient_matrix_UB_22 -0.0888023
_diffrn_orient_matrix_UB_23 0.0445895
_diffrn_orient_matrix_UB_31 -0.0079556
_diffrn_orient_matrix_UB_32 0.007489
_diffrn_orient_matrix_UB_33 -0.0855375
_diffrn_radiation_monochromator mirror
_diffrn_radiation_probe x-ray
_diffrn_radiation_type 'Cu K\a'
_diffrn_radiation_wavelength 1.54184
_diffrn_reflns_av_R_equivalents 0.0255
_diffrn_reflns_av_unetI/netI 0.0317
_diffrn_reflns_Laue_measured_fraction_full 0.999
_diffrn_reflns_Laue_measured_fraction_max 0.988
_diffrn_reflns_limit_h_max 45
_diffrn_reflns_limit_h_min -42
_diffrn_reflns_limit_k_max 15
_diffrn_reflns_limit_k_min -15
_diffrn_reflns_limit_l_max 15
_diffrn_reflns_limit_l_min -24
_diffrn_reflns_number 20829
_diffrn_reflns_point_group_measured_fraction_full 0.644
_diffrn_reflns_point_group_measured_fraction_max 0.633
_diffrn_reflns_theta_full 73.8322
_diffrn_reflns_theta_max 73.29
_diffrn_reflns_theta_min 3.524
_diffrn_source 'micro-focus sealed X-ray tube'
_exptl_absorpt_coefficient_mu 1.575
_exptl_absorpt_correction_T_max 1
_exptl_absorpt_correction_T_min 0.754
_exptl_absorpt_correction_type gaussian
_exptl_absorpt_process_details
;
        CrysAlisPro 1.171.40.53 (Rigaku Oxford Diffraction, 2019)
Numerical absorption correction based on gaussian integration over
                        a multifaceted crystal model
        Empirical absorption correction using spherical harmonics,
 implemented in SCALE3 ABSPACK scaling algorithm.
;
_exptl_crystal_colour 'pale yellow'
_exptl_crystal_density_diffrn 1.181
_exptl_crystal_density_method 'not measured'
_exptl_crystal_description plate
_exptl_crystal_F_000 2440
_exptl_crystal_size_max 0.242
_exptl_crystal_size_mid 0.091
_exptl_crystal_size_min 0.062
_refine_diff_density_max 0.201
_refine_diff_density_min -0.209
_refine_diff_density_rms 0.032
_refine_ls_abs_structure_details
;
 Flack x determined using 1672 quotients [(I+)-(I-)]/[(I+)+(I-)]
 (Parsons, Flack and Wagner, Acta Cryst. B69 (2013) 249-259).
;
_refine_ls_abs_structure_Flack -0.004(7)
_refine_ls_extinction_method none
_refine_ls_goodness_of_fit_ref 1.011
_refine_ls_hydrogen_treatment constr
_refine_ls_matrix_type full
_refine_ls_number_constraints 0
_refine_ls_number_parameters 716
_refine_ls_number_reflns 8059
_refine_ls_number_restraints 2
_refine_ls_restrained_S_all 1.011
_refine_ls_R_factor_all 0.0248
_refine_ls_R_factor_gt 0.0239
_refine_ls_shift/su_max 0.002
_refine_ls_shift/su_mean 0
_refine_ls_structure_factor_coef Fsqd
_refine_ls_weighting_details 'w=1/[\s^2^(Fo^2^)+(0.0355P)^2^+1.7151P] where P=(Fo^2^+2Fc^2^)/3'
_refine_ls_weighting_scheme calc
_refine_ls_wR_factor_gt 0.0599
_refine_ls_wR_factor_ref 0.0606
_reflns_number_gt 7878
_reflns_number_total 8059
_reflns_threshold_expression 'I > 2\s(I)'
_cod_data_source_file d3sc01387a2.cif
_cod_data_source_block compound-5-toluene
_cod_depositor_comments 'Adding full bibliography for 1569168--1569174.cif.'
_cod_original_cell_volume 6328.05(18)
_cod_database_code 1569173

loop_
_symmetry_equiv_pos_as_xyz
'x, y, z'
'x, -y, z+1/2'
'x+1/2, y+1/2, z'
'x+1/2, -y+1/2, z+1/2'

loop_
_atom_site_label
_atom_site_type_symbol
_atom_site_fract_x
_atom_site_fract_y
_atom_site_fract_z
_atom_site_U_iso_or_equiv
_atom_site_adp_type
_atom_site_occupancy
_atom_site_calc_flag
_atom_site_disorder_assembly
_atom_site_disorder_group
K K 0.76653(2) 0.67100(4) 1.24957(3) 0.02835(9) Uani 1 d . .
Si1 Si 0.57982(2) 0.95379(4) 0.82437(3) 0.01536(9) Uani 1 d . .
Si2 Si 0.63760(2) 0.94510(4) 0.76974(3) 0.01422(9) Uani 1 d . .
Al Al 0.64950(2) 0.76626(4) 0.88113(3) 0.01196(9) Uani 1 d . .
O O 0.62731(5) 0.98370(10) 0.83301(9) 0.0167(2) Uani 1 d . .
N1 N 0.58398(6) 0.81605(11) 0.83111(11) 0.0147(3) Uani 1 d . .
N2 N 0.65605(6) 0.81247(12) 0.80133(10) 0.0140(3) Uani 1 d . .
N3 N 0.78170(6) 0.52792(12) 1.17040(11) 0.0175(3) Uani 1 d . .
N4 N 0.66550(6) 0.62322(11) 0.92117(11) 0.0147(3) Uani 1 d . .
N5 N 0.75183(6) 0.79685(13) 1.11905(11) 0.0180(3) Uani 1 d . .
C1 C 0.54598(7) 0.74964(14) 0.81477(13) 0.0160(3) Uani 1 d . .
C2 C 0.55484(7) 0.71465(15) 0.89199(14) 0.0192(3) Uani 1 d . .
C3 C 0.51811(8) 0.64605(18) 0.87441(16) 0.0281(4) Uani 1 d . .
H3 H 0.5246 0.6222 0.9267 0.034 Uiso 1 calc . .
C4 C 0.47247(9) 0.6121(2) 0.78257(18) 0.0348(5) Uani 1 d . .
H4 H 0.4481 0.565 0.7718 0.042 Uiso 1 calc . .
C5 C 0.46302(8) 0.64790(19) 0.70685(16) 0.0292(4) Uani 1 d . .
H5 H 0.4315 0.6255 0.6437 0.035 Uiso 1 calc . .
C6 C 0.49846(7) 0.71605(16) 0.72037(14) 0.0200(4) Uani 1 d . .
C7 C 0.60132(7) 0.75406(16) 0.99422(14) 0.0204(4) Uani 1 d . .
H7 H 0.6247 0.7997 0.9961 0.024 Uiso 1 calc . .
C8 C 0.63520(8) 0.66225(17) 1.06617(15) 0.0255(4) Uani 1 d . .
H8A H 0.6612 0.6912 1.1315 0.038 Uiso 1 calc . .
H8B H 0.654 0.6262 1.0545 0.038 Uiso 1 calc . .
H8C H 0.6121 0.6105 1.0586 0.038 Uiso 1 calc . .
C9 C 0.58120(9) 0.82333(18) 1.02513(16) 0.0299(4) Uani 1 d . .
H9A H 0.5575 0.8794 0.9771 0.045 Uiso 1 calc . .
H9B H 0.6116 0.8568 1.0872 0.045 Uiso 1 calc . .
H9C H 0.5616 0.7782 1.0309 0.045 Uiso 1 calc . .
C10 C 0.48313(7) 0.75298(16) 0.63128(13) 0.0222(4) Uani 1 d . .
H10 H 0.5124 0.7996 0.6521 0.027 Uiso 1 calc . .
C11 C 0.47493(9) 0.65981(19) 0.57255(15) 0.0315(4) Uani 1 d . .
H11A H 0.508 0.6184 0.612 0.047 Uiso 1 calc . .
H11B H 0.4651 0.6881 0.5163 0.047 Uiso 1 calc . .
H11C H 0.4464 0.6131 0.5516 0.047 Uiso 1 calc . .
C12 C 0.43135(8) 0.81939(18) 0.56504(15) 0.0278(4) Uani 1 d . .
H12A H 0.4012 0.7722 0.536 0.042 Uiso 1 calc . .
H12B H 0.4257 0.8527 0.5145 0.042 Uiso 1 calc . .
H12C H 0.4342 0.8755 0.6025 0.042 Uiso 1 calc . .
C13 C 0.59566(8) 1.02489(16) 0.92335(16) 0.0244(4) Uani 1 d . .
H13A H 0.627 0.9918 0.9847 0.037 Uiso 1 calc . .
H13B H 0.5652 1.0197 0.9137 0.037 Uiso 1 calc . .
H13C H 0.6031 1.1007 0.9237 0.037 Uiso 1 calc . .
C14 C 0.51595(7) 1.01816(16) 0.71411(15) 0.0259(4) Uani 1 d . .
H14A H 0.5211 1.096 0.7171 0.039 Uiso 1 calc . .
H14B H 0.488 1.0032 0.7103 0.039 Uiso 1 calc . .
H14C H 0.5053 0.989 0.6573 0.039 Uiso 1 calc . .
C15 C 0.68909(8) 1.03753(16) 0.80274(16) 0.0244(4) Uani 1 d . .
H15A H 0.6743 1.1102 0.7802 0.037 Uiso 1 calc . .
H15B H 0.6998 1.0127 0.7728 0.037 Uiso 1 calc . .
H15C H 0.7202 1.0383 0.8726 0.037 Uiso 1 calc . .
C16 C 0.57507(8) 0.97430(16) 0.64168(14) 0.0236(4) Uani 1 d . .
H16A H 0.5479 0.9208 0.6176 0.035 Uiso 1 calc . .
H16B H 0.5823 0.9714 0.6036 0.035 Uiso 1 calc . .
H16C H 0.5621 1.0461 0.6365 0.035 Uiso 1 calc . .
C17 C 0.68221(7) 0.75392(14) 0.78324(13) 0.0161(3) Uani 1 d . .
C18 C 0.65299(7) 0.69860(14) 0.69578(14) 0.0193(3) Uani 1 d . .
C19 C 0.68016(9) 0.63923(17) 0.68322(17) 0.0276(4) Uani 1 d . .
H19 H 0.6602 0.6009 0.625 0.033 Uiso 1 calc . .
C20 C 0.73510(9) 0.63461(18) 0.75275(19) 0.0316(5) Uani 1 d . .
H20 H 0.7528 0.5932 0.7431 0.038 Uiso 1 calc . .
C21 C 0.76381(8) 0.69147(17) 0.83662(16) 0.0269(4) Uani 1 d . .
H21 H 0.8016 0.6899 0.8843 0.032 Uiso 1 calc . .
C22 C 0.73870(8) 0.75130(15) 0.85320(14) 0.0199(3) Uani 1 d . .
C23 C 0.59288(8) 0.70838(16) 0.60900(14) 0.0231(4) Uani 1 d . .
H23 H 0.5775 0.7412 0.6298 0.028 Uiso 1 calc . .
C24 C 0.56456(9) 0.6017(2) 0.55876(16) 0.0320(5) Uani 1 d . .
H24A H 0.5764 0.5728 0.5318 0.048 Uiso 1 calc . .
H24B H 0.5259 0.6136 0.5072 0.048 Uiso 1 calc . .
H24C H 0.5732 0.5506 0.6052 0.048 Uiso 1 calc . .
C25 C 0.58157(12) 0.7833(2) 0.53544(18) 0.0402(6) Uani 1 d . .
H25A H 0.6033 0.8485 0.5678 0.06 Uiso 1 calc . .
H25B H 0.5437 0.8029 0.4858 0.06 Uiso 1 calc . .
H25C H 0.5905 0.7464 0.5059 0.06 Uiso 1 calc . .
C26 C 0.77408(7) 0.81226(16) 0.94677(14) 0.0211(4) Uani 1 d . .
H26 H 0.7505 0.8513 0.9477 0.025 Uiso 1 calc . .
C27 C 0.80910(8) 0.7359(2) 1.03217(17) 0.0317(5) Uani 1 d . .
H27A H 0.7866 0.6829 1.0253 0.048 Uiso 1 calc . .
H27B H 0.8294 0.7768 1.0914 0.048 Uiso 1 calc . .
H27C H 0.8338 0.6987 1.0346 0.048 Uiso 1 calc . .
C28 C 0.80928(8) 0.89599(17) 0.95804(15) 0.0262(4) Uani 1 d . .
H28A H 0.8352 0.8593 0.9637 0.039 Uiso 1 calc . .
H28B H 0.8281 0.9388 1.0158 0.039 Uiso 1 calc . .
H28C H 0.7869 0.9432 0.9018 0.039 Uiso 1 calc . .
C29 C 0.74891(7) 0.57537(14) 1.09147(13) 0.0165(3) Uani 1 d . .
C30 C 0.83699(7) 0.50602(15) 1.21804(13) 0.0180(3) Uani 1 d . .
C31 C 0.83929(8) 0.47058(18) 1.14899(14) 0.0254(4) Uani 1 d . .
H31A H 0.8227 0.5261 1.099 0.03 Uiso 1 calc . .
H31B H 0.8191 0.4028 1.117 0.03 Uiso 1 calc . .
C32 C 0.86154(8) 0.41773(17) 1.29297(15) 0.0255(4) Uani 1 d . .
H32A H 0.8409 0.3504 1.2609 0.031 Uiso 1 calc . .
H32B H 0.86 0.4393 1.338 0.031 Uiso 1 calc . .
C33 C 0.86923(7) 0.60946(16) 1.26910(14) 0.0229(4) Uani 1 d . .
H33A H 0.8678 0.6322 1.3139 0.027 Uiso 1 calc . .
H33B H 0.8535 0.6674 1.2213 0.027 Uiso 1 calc . .
C34 C 0.89775(8) 0.4535(2) 1.20435(15) 0.0297(4) Uani 1 d . .
H34 H 0.899 0.4316 1.1586 0.036 Uiso 1 calc . .
C35 C 0.92228(8) 0.36492(18) 1.27885(17) 0.0327(5) Uani 1 d . .
H35A H 0.9598 0.3528 1.3145 0.039 Uiso 1 calc . .
H35B H 0.9024 0.297 1.2465 0.039 Uiso 1 calc . .
C36 C 0.91991(8) 0.39864(19) 1.34867(16) 0.0303(5) Uani 1 d . .
H36 H 0.9358 0.3409 1.3976 0.036 Uiso 1 calc . .
C37 C 0.95157(8) 0.5027(2) 1.39844(15) 0.0312(5) Uani 1 d . .
H37A H 0.9511 0.5246 1.4448 0.037 Uiso 1 calc . .
H37B H 0.9891 0.4906 1.4343 0.037 Uiso 1 calc . .
C38 C 0.92747(8) 0.59153(17) 1.32470(16) 0.0280(4) Uani 1 d . .
H38 H 0.9482 0.6595 1.3579 0.034 Uiso 1 calc . .
C39 C 0.92902(8) 0.5581(2) 1.25425(17) 0.0317(5) Uani 1 d . .
H39A H 0.9664 0.5475 1.289 0.038 Uiso 1 calc . .
H39B H 0.9132 0.6154 1.2059 0.038 Uiso 1 calc . .
C40 C 0.71083(6) 0.64017(14) 1.01917(12) 0.0141(3) Uani 1 d . .
C41 C 0.64675(7) 0.51544(14) 0.88193(13) 0.0157(3) Uani 1 d . .
C42 C 0.59606(7) 0.52763(15) 0.77478(13) 0.0234(4) Uani 1 d . .
H42A H 0.6041 0.5691 0.7449 0.028 Uiso 1 calc . .
H42B H 0.5691 0.5682 0.7653 0.028 Uiso 1 calc . .
C43 C 0.63298(9) 0.45204(16) 0.92653(16) 0.0253(4) Uani 1 d . .
H43A H 0.6064 0.4923 0.9181 0.03 Uiso 1 calc . .
H43B H 0.6654 0.4429 0.9961 0.03 Uiso 1 calc . .
C44 C 0.68728(8) 0.45217(16) 0.89347(15) 0.0245(4) Uani 1 d . .
H44A H 0.7208 0.4438 0.9624 0.029 Uiso 1 calc . .
H44B H 0.6954 0.4923 0.8631 0.029 Uiso 1 calc . .
C45 C 0.57315(8) 0.41725(17) 0.72573(15) 0.0298(4) Uani 1 d . .
H45 H 0.5401 0.4273 0.6557 0.036 Uiso 1 calc . .
C46 C 0.55966(10) 0.35601(19) 0.77093(19) 0.0370(5) Uani 1 d . .
H46A H 0.5444 0.285 0.7396 0.044 Uiso 1 calc . .
H46B H 0.5328 0.3964 0.7616 0.044 Uiso 1 calc . .
C47 C 0.61026(11) 0.34088(18) 0.87831(18) 0.0346(5) Uani 1 d . .
H47 H 0.6015 0.3 0.9079 0.041 Uiso 1 calc . .
C48 C 0.65181(11) 0.27931(16) 0.89276(18) 0.0375(5) Uani 1 d . .
H48A H 0.6379 0.2071 0.8635 0.045 Uiso 1 calc . .
H48B H 0.6846 0.2701 0.9621 0.045 Uiso 1 calc . .
C49 C 0.66487(9) 0.34062(17) 0.84666(17) 0.0298(5) Uani 1 d . .
H49 H 0.692 0.2997 0.856 0.036 Uiso 1 calc . .
C50 C 0.61427(10) 0.35422(18) 0.73953(17) 0.0321(5) Uani 1 d . .
H50A H 0.6226 0.3932 0.7092 0.038 Uiso 1 calc . .
H50B H 0.5997 0.2828 0.7087 0.038 Uiso 1 calc . .
C51 C 0.71650(6) 0.76226(13) 1.03253(13) 0.0146(3) Uani 1 d . .
C52 C 0.76578(7) 0.91159(14) 1.14348(13) 0.0188(3) Uani 1 d . .
C53 C 0.82728(8) 0.91510(17) 1.22502(16) 0.0290(4) Uani 1 d . .
H53A H 0.8406 0.8687 1.2785 0.035 Uiso 1 calc . .
H53B H 0.8415 0.887 1.2013 0.035 Uiso 1 calc . .
C54 C 0.74570(8) 0.95496(16) 1.18390(14) 0.0237(4) Uani 1 d . .
H54A H 0.7592 0.909 1.2377 0.028 Uiso 1 calc . .
H54B H 0.7063 0.9527 1.1335 0.028 Uiso 1 calc . .
C55 C 0.74558(8) 0.98425(15) 1.06205(14) 0.0234(4) Uani 1 d . .
H55A H 0.7061 0.9838 1.0102 0.028 Uiso 1 calc . .
H55B H 0.7581 0.9566 1.0354 0.028 Uiso 1 calc . .
C56 C 0.84714(9) 1.03094(19) 1.26142(19) 0.0367(5) Uani 1 d . .
H56 H 0.887 1.032 1.3138 0.044 Uiso 1 calc . .
C57 C 0.82582(10) 1.07389(19) 1.29918(17) 0.0371(5) Uani 1 d . .
H57A H 0.8384 1.1485 1.3223 0.044 Uiso 1 calc . .
H57B H 0.8394 1.0293 1.3537 0.044 Uiso 1 calc . .
C58 C 0.76487(9) 1.07135(16) 1.21920(16) 0.0276(4) Uani 1 d . .
H58 H 0.751 1.0991 1.2442 0.033 Uiso 1 calc . .
C59 C 0.74457(9) 1.14265(16) 1.13636(16) 0.0288(4) Uani 1 d . .
H59A H 0.7051 1.1426 1.0845 0.035 Uiso 1 calc . .
H59B H 0.7569 1.2174 1.1591 0.035 Uiso 1 calc . .
C60 C 0.76566(9) 1.09997(17) 1.09797(17) 0.0297(4) Uani 1 d . .
H60 H 0.7524 1.1463 1.0439 0.036 Uiso 1 calc . .
C61 C 0.82653(10) 1.10104(19) 1.1783(2) 0.0390(5) Uani 1 d . .
H61A H 0.8404 1.0738 1.1538 0.047 Uiso 1 calc . .
H61B H 0.8394 1.1756 1.201 0.047 Uiso 1 calc . .
C62 C 0.88650(10) 0.7404(2) 1.48224(18) 0.0445(6) Uani 1 d . .
C63 C 0.88279(9) 0.6300(2) 1.48173(16) 0.0363(5) Uani 1 d . .
H63 H 0.9089 0.5871 1.4944 0.044 Uiso 1 calc . .
C64 C 0.84262(11) 0.5800(2) 1.46350(18) 0.0414(6) Uani 1 d . .
H64 H 0.8407 0.5038 1.4621 0.05 Uiso 1 calc . .
C65 C 0.80489(11) 0.6415(3) 1.4471(2) 0.0535(8) Uani 1 d . .
H65 H 0.777 0.6081 1.435 0.064 Uiso 1 calc . .
C66 C 0.80857(14) 0.7524(3) 1.4487(2) 0.0595(9) Uani 1 d . .
H66 H 0.7834 0.7955 1.4387 0.071 Uiso 1 calc . .
C67 C 0.84848(14) 0.8010(2) 1.4647(2) 0.0567(8) Uani 1 d . .
H67 H 0.8498 0.8771 1.4636 0.068 Uiso 1 calc . .
C68 C 0.93142(15) 0.7906(4) 1.5010(3) 0.0876(15) Uani 1 d . .
H68A H 0.9635 0.7459 1.5466 0.131 Uiso 1 calc . .
H68B H 0.939 0.8627 1.5277 0.131 Uiso 1 calc . .
H68C H 0.9208 0.7953 1.4406 0.131 Uiso 1 calc . .

loop_
_atom_site_aniso_label
_atom_site_aniso_U_11
_atom_site_aniso_U_22
_atom_site_aniso_U_33
_atom_site_aniso_U_23
_atom_site_aniso_U_13
_atom_site_aniso_U_12
K 0.0301(2) 0.0357(2) 0.02119(19) 0.00491(18) 0.01925(18) 0.00700(17)
Si1 0.0147(2) 0.01392(19) 0.0182(2) 0.00168(18) 0.01218(19) 0.00223(16)
Si2 0.01505(19) 0.01347(19) 0.0147(2) 0.00241(17) 0.01101(18) 0.00103(16)
Al 0.0110(2) 0.0126(2) 0.0113(2) 0.00123(18) 0.00778(18) 0.00078(16)
O 0.0166(5) 0.0167(5) 0.0182(6) -0.0003(5) 0.0131(5) -0.0005(4)
N1 0.0137(6) 0.0147(6) 0.0157(7) 0.0013(6) 0.0107(6) 0.0006(5)
N2 0.0154(6) 0.0144(6) 0.0147(6) 0.0018(5) 0.0117(6) 0.0014(5)
N3 0.0144(7) 0.0181(7) 0.0145(7) 0.0030(6) 0.0087(6) 0.0016(5)
N4 0.0145(6) 0.0138(7) 0.0118(6) 0.0005(5) 0.0082(6) 0.0005(5)
N5 0.0179(7) 0.0173(7) 0.0150(7) -0.0011(6) 0.0106(6) -0.0006(5)
C1 0.0132(7) 0.0177(8) 0.0171(8) 0.0014(7) 0.0109(7) 0.0021(6)
C2 0.0185(8) 0.0225(8) 0.0188(9) 0.0023(7) 0.0142(7) 0.0014(7)
C3 0.0265(9) 0.0357(11) 0.0262(10) 0.0043(9) 0.0205(9) -0.0042(8)
C4 0.0272(10) 0.0429(12) 0.0335(12) 0.0004(10) 0.0218(10) -0.0134(9)
C5 0.0195(8) 0.0369(11) 0.0237(9) -0.0030(9) 0.0132(8) -0.0098(8)
C6 0.0151(8) 0.0238(9) 0.0187(9) 0.0013(7) 0.0115(7) -0.0008(6)
C7 0.0215(8) 0.0243(9) 0.0189(9) 0.0010(7) 0.0158(8) 0.0011(7)
C8 0.0240(9) 0.0318(10) 0.0221(9) 0.0053(8) 0.0172(8) 0.0049(8)
C9 0.0356(11) 0.0332(11) 0.0284(10) -0.0001(9) 0.0257(10) 0.0061(8)
C10 0.0155(8) 0.0280(9) 0.0167(9) 0.0002(8) 0.0096(7) -0.0016(7)
C11 0.0268(10) 0.0393(12) 0.0189(9) 0.0000(9) 0.0134(8) 0.0057(8)
C12 0.0195(9) 0.0315(10) 0.0244(10) 0.0042(8) 0.0133(8) 0.0035(7)
C13 0.0305(9) 0.0192(8) 0.0315(10) -0.0029(8) 0.0251(9) 0.0008(7)
C14 0.0184(8) 0.0224(9) 0.0309(10) 0.0073(8) 0.0159(8) 0.0059(7)
C15 0.0255(9) 0.0211(8) 0.0328(10) 0.0038(8) 0.0232(9) 0.0004(7)
C16 0.0248(9) 0.0219(9) 0.0185(8) 0.0060(7) 0.0139(8) 0.0047(7)
C17 0.0198(8) 0.0140(7) 0.0212(9) 0.0034(6) 0.0170(8) 0.0027(6)
C18 0.0245(9) 0.0175(8) 0.0233(9) 0.0008(7) 0.0198(8) 0.0004(7)
C19 0.0354(10) 0.0255(9) 0.0340(11) -0.0065(8) 0.0292(10) -0.0027(8)
C20 0.0351(11) 0.0287(10) 0.0475(13) -0.0064(10) 0.0353(11) 0.0010(8)
C21 0.0235(9) 0.0259(9) 0.0369(11) 0.0005(8) 0.0237(9) 0.0035(7)
C22 0.0217(8) 0.0186(8) 0.0254(9) 0.0028(7) 0.0190(8) 0.0018(6)
C23 0.0259(9) 0.0261(9) 0.0183(9) -0.0008(8) 0.0163(8) 0.0021(7)
C24 0.0306(10) 0.0366(11) 0.0248(10) -0.0085(9) 0.0188(9) -0.0054(8)
C25 0.0587(15) 0.0387(12) 0.0299(12) 0.0116(10) 0.0343(12) 0.0149(11)
C26 0.0162(8) 0.0276(9) 0.0200(9) 0.0035(8) 0.0133(8) 0.0034(7)
C27 0.0260(10) 0.0437(12) 0.0304(11) 0.0160(10) 0.0220(9) 0.0110(9)
C28 0.0193(8) 0.0305(10) 0.0242(9) 0.0017(8) 0.0144(8) -0.0003(7)
C29 0.0160(7) 0.0144(7) 0.0152(8) -0.0012(7) 0.0100(7) -0.0008(6)
C30 0.0143(7) 0.0203(8) 0.0155(8) 0.0032(7) 0.0095(7) 0.0025(6)
C31 0.0193(9) 0.0346(10) 0.0167(9) 0.0010(8) 0.0111(8) 0.0046(7)
C32 0.0185(8) 0.0272(9) 0.0249(10) 0.0114(8) 0.0138(8) 0.0066(7)
C33 0.0194(8) 0.0236(9) 0.0222(9) -0.0004(7) 0.0140(8) -0.0009(7)
C34 0.0211(9) 0.0438(12) 0.0226(10) 0.0014(9) 0.0153(8) 0.0068(8)
C35 0.0220(9) 0.0327(11) 0.0361(12) 0.0015(10) 0.0187(9) 0.0085(8)
C36 0.0213(9) 0.0349(11) 0.0281(10) 0.0158(9) 0.0158(9) 0.0114(8)
C37 0.0166(8) 0.0504(13) 0.0180(9) 0.0027(9) 0.0097(8) 0.0036(8)
C38 0.0180(9) 0.0312(10) 0.0279(10) -0.0027(9) 0.0144(8) -0.0044(7)
C39 0.0222(9) 0.0456(13) 0.0301(11) 0.0082(10) 0.0199(9) 0.0044(9)
C40 0.0133(7) 0.0149(7) 0.0135(8) 0.0019(6) 0.0096(7) 0.0013(6)
C41 0.0167(7) 0.0129(7) 0.0157(8) -0.0002(6) 0.0111(7) 0.0001(6)
C42 0.0214(9) 0.0173(8) 0.0165(9) -0.0018(7) 0.0088(8) -0.0011(6)
C43 0.0374(10) 0.0178(8) 0.0291(10) -0.0038(8) 0.0269(9) -0.0070(7)
C44 0.0216(9) 0.0228(9) 0.0270(10) -0.0062(8) 0.0170(8) 0.0007(7)
C45 0.0267(10) 0.0213(9) 0.0202(9) -0.0050(8) 0.0102(8) -0.0035(8)
C46 0.0350(11) 0.0281(10) 0.0463(14) -0.0167(10) 0.0291(11) -0.0162(9)
C47 0.0543(14) 0.0196(10) 0.0402(12) -0.0057(9) 0.0377(12) -0.0130(9)
C48 0.0517(13) 0.0145(8) 0.0321(12) 0.0005(8) 0.0258(11) 0.0007(9)
C49 0.0310(10) 0.0208(9) 0.0322(11) -0.0061(8) 0.0212(10) 0.0033(8)
C50 0.0429(12) 0.0239(10) 0.0276(11) -0.0088(8) 0.0250(10) -0.0038(9)
C51 0.0139(7) 0.0149(7) 0.0158(8) 0.0002(6) 0.0110(7) 0.0001(6)
C52 0.0186(8) 0.0158(8) 0.0149(8) -0.0029(7) 0.0099(7) -0.0025(6)
C53 0.0199(9) 0.0236(10) 0.0257(10) -0.0055(8) 0.0107(9) -0.0012(7)
C54 0.0304(10) 0.0209(9) 0.0205(9) -0.0005(7) 0.0186(8) 0.0001(7)
C55 0.0324(10) 0.0182(8) 0.0203(9) -0.0017(7) 0.0194(8) -0.0011(7)
C56 0.0239(10) 0.0297(11) 0.0364(12) -0.0127(10) 0.0153(10) -0.0074(8)
C57 0.0379(12) 0.0269(10) 0.0258(11) -0.0113(9) 0.0164(10) -0.0069(9)
C58 0.0367(11) 0.0214(9) 0.0252(10) -0.0056(8) 0.0226(9) -0.0005(8)
C59 0.0362(11) 0.0176(8) 0.0294(10) -0.0025(8) 0.0228(10) 0.0007(7)
C60 0.0428(12) 0.0189(9) 0.0338(11) -0.0009(8) 0.0299(10) -0.0028(8)
C61 0.0436(13) 0.0260(10) 0.0565(15) -0.0127(11) 0.0393(13) -0.0123(9)
C62 0.0329(12) 0.0553(16) 0.0244(11) -0.0002(11) 0.0139(10) -0.0077(11)
C63 0.0297(10) 0.0514(14) 0.0219(10) 0.0068(10) 0.0168(9) 0.0135(10)
C64 0.0473(14) 0.0408(13) 0.0272(11) 0.0093(10) 0.0242(11) 0.0034(11)
C65 0.0354(12) 0.099(3) 0.0309(12) 0.0181(15) 0.0257(11) 0.0061(14)
C66 0.0604(18) 0.081(2) 0.0442(16) 0.0128(16) 0.0403(15) 0.0355(17)
C67 0.0676(19) 0.0381(14) 0.0397(14) -0.0003(12) 0.0309(15) 0.0094(13)
C68 0.0495(19) 0.117(4) 0.048(2) -0.002(2) 0.0192(17) -0.041(2)

loop_
_atom_type_symbol
_atom_type_description
_atom_type_scat_dispersion_real
_atom_type_scat_dispersion_imag
_atom_type_scat_source
C C 0.0181 0.0091 'International Tables Vol C Tables 4.2.6.8 and 6.1.1.4'
H H 0 0 'International Tables Vol C Tables 4.2.6.8 and 6.1.1.4'
N N 0.0311 0.018 'International Tables Vol C Tables 4.2.6.8 and 6.1.1.4'
O O 0.0492 0.0322 'International Tables Vol C Tables 4.2.6.8 and 6.1.1.4'
Al Al 0.213 0.2455 'International Tables Vol C Tables 4.2.6.8 and 6.1.1.4'
Si Si 0.2541 0.3302 'International Tables Vol C Tables 4.2.6.8 and 6.1.1.4'
K K 0.3868 1.0657 'International Tables Vol C Tables 4.2.6.8 and 6.1.1.4'

loop_
_exptl_crystal_face_index_h
_exptl_crystal_face_index_k
_exptl_crystal_face_index_l
_exptl_crystal_face_perp_dist
10 -3 -11 0.1157
-7 -8 1 0.0552
-14 1 13 0.1131
7 8 -1 0.0363
-17 0 1 0.021
-17 -1 13 0.1174
16 0 0 0.0384
19 1 -3 0.0495
12 0 -13 0.1169
3 -8 1 0.0444
16 -2 -13 0.121
14 4 0 0.0267
19 4 -5 0.0559
10 -6 0 0.0384
-9 6 -1 0.0309
13 7 -6 0.0578
-19 2 3 0.042
18 -2 -2 0.0475

loop_
_geom_angle_atom_site_label_1
_geom_angle_atom_site_label_2
_geom_angle_atom_site_label_3
_geom_angle
_geom_angle_site_symmetry_1
_geom_angle_site_symmetry_3
_geom_angle_publ_flag
N3 K N5 77.71(5) . . ?
N3 K C29 24.45(5) . . ?
N5 K C29 57.63(5) . . ?
N3 K C65 125.52(8) . . ?
N5 K C65 151.16(8) . . ?
C29 K C65 148.93(8) . . ?
N3 K C64 102.73(6) . . ?
N5 K C64 150.12(6) . . ?
C29 K C64 127.16(6) . . ?
C65 K C64 25.12(8) . . ?
N3 K C66 145.15(6) . . ?
N5 K C66 126.59(8) . . ?
C29 K C66 168.77(6) . . ?
C65 K C66 24.80(10) . . ?
C64 K C66 43.18(8) . . ?
N3 K C63 97.87(5) . . ?
N5 K C63 126.37(6) . . ?
C29 K C63 120.30(5) . . ?
C65 K C63 42.58(7) . . ?
C64 K C63 23.84(7) . . ?
C66 K C63 48.46(7) . . ?
N3 K C67 134.63(7) . . ?
N5 K C67 109.60(7) . . ?
C29 K C67 149.08(8) . . ?
C65 K C67 42.64(9) . . ?
C64 K C67 49.06(8) . . ?
C66 K C67 23.70(10) . . ?
C63 K C67 40.71(7) . . ?
N3 K C62 111.64(6) . . ?
N5 K C62 109.57(6) . . ?
C29 K C62 128.67(6) . . ?
C65 K C62 49.33(7) . . ?
C64 K C62 41.87(7) . . ?
C66 K C62 41.40(8) . . ?
C63 K C62 23.10(7) . . ?
C67 K C62 23.00(8) . . ?
N3 K C40 46.34(4) . . ?
N5 K C40 42.88(4) . . ?
C29 K C40 21.92(5) . . ?
C65 K C40 165.83(8) . . ?
C64 K C40 148.93(6) . . ?
C66 K C40 167.66(7) . . ?
C63 K C40 140.04(5) . . ?
C67 K C40 151.24(7) . . ?
C62 K C40 140.62(6) . . ?
N3 K C51 67.30(4) . . ?
N5 K C51 19.31(4) . . ?
C29 K C51 43.97(4) . . ?
C65 K C51 167.09(8) . . ?
C64 K C51 163.72(6) . . ?
C66 K C51 143.01(7) . . ?
C63 K C51 141.26(5) . . ?
C67 K C51 128.67(7) . . ?
C62 K C51 127.99(6) . . ?
C40 K C51 25.19(4) . . ?
O Si1 N1 101.03(7) . . ?
O Si1 C13 107.30(8) . . ?
N1 Si1 C13 116.64(9) . . ?
O Si1 C14 109.28(8) . . ?
N1 Si1 C14 118.91(8) . . ?
C13 Si1 C14 103.18(10) . . ?
O Si2 N2 103.77(7) . . ?
O Si2 C15 106.22(8) . . ?
N2 Si2 C15 116.03(8) . . ?
O Si2 C16 106.74(8) . . ?
N2 Si2 C16 117.24(8) . . ?
C15 Si2 C16 105.95(9) . . ?
N4 Al N2 118.00(7) . . ?
N4 Al N1 114.77(7) . . ?
N2 Al N1 109.58(7) . . ?
N4 Al C51 71.34(7) . . ?
N2 Al C51 121.17(7) . . ?
N1 Al C51 117.50(7) . . ?
N4 Al C40 33.72(6) . . ?
N2 Al C40 125.86(6) . . ?
N1 Al C40 124.14(6) . . ?
C51 Al C40 37.68(6) . . ?
Si2 O Si1 131.68(8) . . ?
C1 N1 Si1 122.92(11) . . ?
C1 N1 Al 124.53(11) . . ?
Si1 N1 Al 111.88(8) . . ?
C17 N2 Si2 122.79(12) . . ?
C17 N2 Al 125.56(12) . . ?
Si2 N2 Al 110.67(8) . . ?
C29 N3 C30 120.05(16) . . ?
C29 N3 K 91.79(11) . . ?
C30 N3 K 119.67(11) . . ?
C40 N4 C41 121.22(14) . . ?
C40 N4 Al 98.53(11) . . ?
C41 N4 Al 140.21(12) . . ?
C51 N5 C52 122.94(16) . . ?
C51 N5 K 115.02(12) . . ?
C52 N5 K 116.46(11) . . ?
C2 C1 C6 118.30(16) . . ?
C2 C1 N1 121.01(16) . . ?
C6 C1 N1 120.69(16) . . ?
C3 C2 C1 119.80(18) . . ?
C3 C2 C7 117.29(17) . . ?
C1 C2 C7 122.80(16) . . ?
C4 C3 C2 121.54(19) . . ?
C4 C3 H3 119.2 . . ?
C2 C3 H3 119.2 . . ?
C5 C4 C3 118.90(19) . . ?
C5 C4 H4 120.5 . . ?
C3 C4 H4 120.5 . . ?
C4 C5 C6 121.9(2) . . ?
C4 C5 H5 119 . . ?
C6 C5 H5 119 . . ?
C5 C6 C1 119.49(18) . . ?
C5 C6 C10 117.33(17) . . ?
C1 C6 C10 123.16(16) . . ?
C2 C7 C9 110.42(16) . . ?
C2 C7 C8 112.88(16) . . ?
C9 C7 C8 108.99(16) . . ?
C2 C7 H7 108.1 . . ?
C9 C7 H7 108.1 . . ?
C8 C7 H7 108.1 . . ?
C7 C8 H8A 109.5 . . ?
C7 C8 H8B 109.5 . . ?
H8A C8 H8B 109.5 . . ?
C7 C8 H8C 109.5 . . ?
H8A C8 H8C 109.5 . . ?
H8B C8 H8C 109.5 . . ?
C7 C9 H9A 109.5 . . ?
C7 C9 H9B 109.5 . . ?
H9A C9 H9B 109.5 . . ?
C7 C9 H9C 109.5 . . ?
H9A C9 H9C 109.5 . . ?
H9B C9 H9C 109.5 . . ?
C6 C10 C11 113.01(17) . . ?
C6 C10 C12 111.04(16) . . ?
C11 C10 C12 107.74(16) . . ?
C6 C10 H10 108.3 . . ?
C11 C10 H10 108.3 . . ?
C12 C10 H10 108.3 . . ?
C10 C11 H11A 109.5 . . ?
C10 C11 H11B 109.5 . . ?
H11A C11 H11B 109.5 . . ?
C10 C11 H11C 109.5 . . ?
H11A C11 H11C 109.5 . . ?
H11B C11 H11C 109.5 . . ?
C10 C12 H12A 109.5 . . ?
C10 C12 H12B 109.5 . . ?
H12A C12 H12B 109.5 . . ?
C10 C12 H12C 109.5 . . ?
H12A C12 H12C 109.5 . . ?
H12B C12 H12C 109.5 . . ?
Si1 C13 H13A 109.5 . . ?
Si1 C13 H13B 109.5 . . ?
H13A C13 H13B 109.5 . . ?
Si1 C13 H13C 109.5 . . ?
H13A C13 H13C 109.5 . . ?
H13B C13 H13C 109.5 . . ?
Si1 C14 H14A 109.5 . . ?
Si1 C14 H14B 109.5 . . ?
H14A C14 H14B 109.5 . . ?
Si1 C14 H14C 109.5 . . ?
H14A C14 H14C 109.5 . . ?
H14B C14 H14C 109.5 . . ?
Si2 C15 H15A 109.5 . . ?
Si2 C15 H15B 109.5 . . ?
H15A C15 H15B 109.5 . . ?
Si2 C15 H15C 109.5 . . ?
H15A C15 H15C 109.5 . . ?
H15B C15 H15C 109.5 . . ?
Si2 C16 H16A 109.5 . . ?
Si2 C16 H16B 109.5 . . ?
H16A C16 H16B 109.5 . . ?
Si2 C16 H16C 109.5 . . ?
H16A C16 H16C 109.5 . . ?
H16B C16 H16C 109.5 . . ?
C18 C17 C22 117.85(16) . . ?
C18 C17 N2 121.82(16) . . ?
C22 C17 N2 120.32(16) . . ?
C19 C18 C17 119.67(18) . . ?
C19 C18 C23 116.58(18) . . ?
C17 C18 C23 123.48(16) . . ?
C20 C19 C18 122.0(2) . . ?
C20 C19 H19 119 . . ?
C18 C19 H19 119 . . ?
C19 C20 C21 118.57(19) . . ?
C19 C20 H20 120.7 . . ?
C21 C20 H20 120.7 . . ?
C20 C21 C22 121.75(19) . . ?
C20 C21 H21 119.1 . . ?
C22 C21 H21 119.1 . . ?
C21 C22 C17 120.04(18) . . ?
C21 C22 C26 117.25(17) . . ?
C17 C22 C26 122.71(16) . . ?
C18 C23 C24 114.22(17) . . ?
C18 C23 C25 108.49(18) . . ?
C24 C23 C25 107.68(18) . . ?
C18 C23 H23 108.8 . . ?
C24 C23 H23 108.8 . . ?
C25 C23 H23 108.8 . . ?
C23 C24 H24A 109.5 . . ?
C23 C24 H24B 109.5 . . ?
H24A C24 H24B 109.5 . . ?
C23 C24 H24C 109.5 . . ?
H24A C24 H24C 109.5 . . ?
H24B C24 H24C 109.5 . . ?
C23 C25 H25A 109.5 . . ?
C23 C25 H25B 109.5 . . ?
H25A C25 H25B 109.5 . . ?
C23 C25 H25C 109.5 . . ?
H25A C25 H25C 109.5 . . ?
H25B C25 H25C 109.5 . . ?
C22 C26 C27 111.16(18) . . ?
C22 C26 C28 112.78(16) . . ?
C27 C26 C28 109.48(16) . . ?
C22 C26 H26 107.7 . . ?
C27 C26 H26 107.7 . . ?
C28 C26 H26 107.7 . . ?
C26 C27 H27A 109.5 . . ?
C26 C27 H27B 109.5 . . ?
H27A C27 H27B 109.5 . . ?
C26 C27 H27C 109.5 . . ?
H27A C27 H27C 109.5 . . ?
H27B C27 H27C 109.5 . . ?
C26 C28 H28A 109.5 . . ?
C26 C28 H28B 109.5 . . ?
H28A C28 H28B 109.5 . . ?
C26 C28 H28C 109.5 . . ?
H28A C28 H28C 109.5 . . ?
H28B C28 H28C 109.5 . . ?
N3 C29 C40 163.75(19) . . ?
N3 C29 K 63.77(10) . . ?
C40 C29 K 100.28(12) . . ?
N3 C30 C31 113.86(15) . . ?
N3 C30 C32 108.34(14) . . ?
C31 C30 C32 108.72(16) . . ?
N3 C30 C33 107.25(15) . . ?
C31 C30 C33 109.70(16) . . ?
C32 C30 C33 108.86(16) . . ?
C30 C31 C34 109.80(16) . . ?
C30 C31 H31A 109.7 . . ?
C34 C31 H31A 109.7 . . ?
C30 C31 H31B 109.7 . . ?
C34 C31 H31B 109.7 . . ?
H31A C31 H31B 108.2 . . ?
C30 C32 C36 109.88(16) . . ?
C30 C32 H32A 109.7 . . ?
C36 C32 H32A 109.7 . . ?
C30 C32 H32B 109.7 . . ?
C36 C32 H32B 109.7 . . ?
H32A C32 H32B 108.2 . . ?
C30 C33 C38 110.39(16) . . ?
C30 C33 H33A 109.6 . . ?
C38 C33 H33A 109.6 . . ?
C30 C33 H33B 109.6 . . ?
C38 C33 H33B 109.6 . . ?
H33A C33 H33B 108.1 . . ?
C35 C34 C39 109.82(18) . . ?
C35 C34 C31 109.11(18) . . ?
C39 C34 C31 109.71(18) . . ?
C35 C34 H34 109.4 . . ?
C39 C34 H34 109.4 . . ?
C31 C34 H34 109.4 . . ?
C34 C35 C36 109.23(17) . . ?
C34 C35 H35A 109.8 . . ?
C36 C35 H35A 109.8 . . ?
C34 C35 H35B 109.8 . . ?
C36 C35 H35B 109.8 . . ?
H35A C35 H35B 108.3 . . ?
C37 C36 C35 108.61(18) . . ?
C37 C36 C32 109.45(18) . . ?
C35 C36 C32 109.73(18) . . ?
C37 C36 H36 109.7 . . ?
C35 C36 H36 109.7 . . ?
C32 C36 H36 109.7 . . ?
C38 C37 C36 110.20(17) . . ?
C38 C37 H37A 109.6 . . ?
C36 C37 H37A 109.6 . . ?
C38 C37 H37B 109.6 . . ?
C36 C37 H37B 109.6 . . ?
H37A C37 H37B 108.1 . . ?
C37 C38 C39 109.45(19) . . ?
C37 C38 C33 109.39(17) . . ?
C39 C38 C33 108.83(17) . . ?
C37 C38 H38 109.7 . . ?
C39 C38 H38 109.7 . . ?
C33 C38 H38 109.7 . . ?
C38 C39 C34 109.54(18) . . ?
C38 C39 H39A 109.8 . . ?
C34 C39 H39A 109.8 . . ?
C38 C39 H39B 109.8 . . ?
C34 C39 H39B 109.8 . . ?
H39A C39 H39B 108.2 . . ?
C29 C40 N4 133.27(17) . . ?
C29 C40 C51 120.48(16) . . ?
N4 C40 C51 105.64(14) . . ?
C29 C40 Al 170.58(13) . . ?
N4 C40 Al 47.75(8) . . ?
C51 C40 Al 57.98(9) . . ?
C29 C40 K 57.80(10) . . ?
N4 C40 K 148.51(11) . . ?
C51 C40 K 77.45(9) . . ?
Al C40 K 127.35(6) . . ?
N4 C41 C42 106.87(14) . . ?
N4 C41 C43 112.19(15) . . ?
C42 C41 C43 108.31(16) . . ?
N4 C41 C44 111.82(14) . . ?
C42 C41 C44 107.77(16) . . ?
C43 C41 C44 109.68(16) . . ?
C41 C42 C45 111.08(16) . . ?
C41 C42 H42A 109.4 . . ?
C45 C42 H42A 109.4 . . ?
C41 C42 H42B 109.4 . . ?
C45 C42 H42B 109.4 . . ?
H42A C42 H42B 108 . . ?
C41 C43 C47 110.04(17) . . ?
C41 C43 H43A 109.7 . . ?
C47 C43 H43A 109.7 . . ?
C41 C43 H43B 109.7 . . ?
C47 C43 H43B 109.7 . . ?
H43A C43 H43B 108.2 . . ?
C41 C44 C49 110.30(16) . . ?
C41 C44 H44A 109.6 . . ?
C49 C44 H44A 109.6 . . ?
C41 C44 H44B 109.6 . . ?
C49 C44 H44B 109.6 . . ?
H44A C44 H44B 108.1 . . ?
C46 C45 C50 109.60(19) . . ?
C46 C45 C42 108.61(19) . . ?
C50 C45 C42 109.86(17) . . ?
C46 C45 H45 109.6 . . ?
C50 C45 H45 109.6 . . ?
C42 C45 H45 109.6 . . ?
C45 C46 C47 109.56(18) . . ?
C45 C46 H46A 109.8 . . ?
C47 C46 H46A 109.8 . . ?
C45 C46 H46B 109.8 . . ?
C47 C46 H46B 109.8 . . ?
H46A C46 H46B 108.2 . . ?
C48 C47 C46 109.8(2) . . ?
C48 C47 C43 109.11(19) . . ?
C46 C47 C43 109.23(19) . . ?
C48 C47 H47 109.6 . . ?
C46 C47 H47 109.6 . . ?
C43 C47 H47 109.6 . . ?
C47 C48 C49 109.80(18) . . ?
C47 C48 H48A 109.7 . . ?
C49 C48 H48A 109.7 . . ?
C47 C48 H48B 109.7 . . ?
C49 C48 H48B 109.7 . . ?
H48A C48 H48B 108.2 . . ?
C48 C49 C50 109.6(2) . . ?
C48 C49 C44 109.60(19) . . ?
C50 C49 C44 109.25(18) . . ?
C48 C49 H49 109.5 . . ?
C50 C49 H49 109.5 . . ?
C44 C49 H49 109.5 . . ?
C45 C50 C49 109.23(18) . . ?
C45 C50 H50A 109.8 . . ?
C49 C50 H50A 109.8 . . ?
C45 C50 H50B 109.8 . . ?
C49 C50 H50B 109.8 . . ?
H50A C50 H50B 108.3 . . ?
N5 C51 C40 116.63(16) . . ?
N5 C51 Al 158.43(14) . . ?
C40 C51 Al 84.35(10) . . ?
N5 C51 K 45.67(10) . . ?
C40 C51 K 77.36(9) . . ?
Al C51 K 145.64(7) . . ?
N5 C52 C55 115.65(15) . . ?
N5 C52 C54 109.68(15) . . ?
C55 C52 C54 109.02(15) . . ?
N5 C52 C53 105.42(15) . . ?
C55 C52 C53 109.16(17) . . ?
C54 C52 C53 107.59(16) . . ?
C56 C53 C52 110.61(17) . . ?
C56 C53 H53A 109.5 . . ?
C52 C53 H53A 109.5 . . ?
C56 C53 H53B 109.5 . . ?
C52 C53 H53B 109.5 . . ?
H53A C53 H53B 108.1 . . ?
C52 C54 C58 110.26(17) . . ?
C52 C54 H54A 109.6 . . ?
C58 C54 H54A 109.6 . . ?
C52 C54 H54B 109.6 . . ?
C58 C54 H54B 109.6 . . ?
H54A C54 H54B 108.1 . . ?
C52 C55 C60 110.67(16) . . ?
C52 C55 H55A 109.5 . . ?
C60 C55 H55A 109.5 . . ?
C52 C55 H55B 109.5 . . ?
C60 C55 H55B 109.5 . . ?
H55A C55 H55B 108.1 . . ?
C61 C56 C57 109.3(2) . . ?
C61 C56 C53 108.8(2) . . ?
C57 C56 C53 109.5(2) . . ?
C61 C56 H56 109.7 . . ?
C57 C56 H56 109.7 . . ?
C53 C56 H56 109.7 . . ?
C56 C57 C58 109.69(19) . . ?
C56 C57 H57A 109.7 . . ?
C58 C57 H57A 109.7 . . ?
C56 C57 H57B 109.7 . . ?
C58 C57 H57B 109.7 . . ?
H57A C57 H57B 108.2 . . ?
C57 C58 C59 108.95(19) . . ?
C57 C58 C54 109.42(17) . . ?
C59 C58 C54 109.85(17) . . ?
C57 C58 H58 109.5 . . ?
C59 C58 H58 109.5 . . ?
C54 C58 H58 109.5 . . ?
C60 C59 C58 109.53(17) . . ?
C60 C59 H59A 109.8 . . ?
C58 C59 H59A 109.8 . . ?
C60 C59 H59B 109.8 . . ?
C58 C59 H59B 109.8 . . ?
H59A C59 H59B 108.2 . . ?
C61 C60 C59 109.34(19) . . ?
C61 C60 C55 109.71(18) . . ?
C59 C60 C55 108.85(17) . . ?
C61 C60 H60 109.6 . . ?
C59 C60 H60 109.6 . . ?
C55 C60 H60 109.6 . . ?
C56 C61 C60 110.09(19) . . ?
C56 C61 H61A 109.6 . . ?
C60 C61 H61A 109.6 . . ?
C56 C61 H61B 109.6 . . ?
C60 C61 H61B 109.6 . . ?
H61A C61 H61B 108.2 . . ?
C67 C62 C63 117.9(3) . . ?
C67 C62 C68 122.6(4) . . ?
C63 C62 C68 119.5(3) . . ?
C67 C62 K 75.36(17) . . ?
C63 C62 K 73.96(14) . . ?
C68 C62 K 120.4(2) . . ?
C64 C63 C62 122.2(2) . . ?
C64 C63 K 71.25(13) . . ?
C62 C63 K 82.94(14) . . ?
C64 C63 H63 118.9 . . ?
C62 C63 H63 118.9 . . ?
K C63 H63 117.4 . . ?
C63 C64 C65 119.5(3) . . ?
C63 C64 K 84.90(14) . . ?
C65 C64 K 75.37(15) . . ?
C63 C64 H64 120.2 . . ?
C65 C64 H64 120.2 . . ?
K C64 H64 109.8 . . ?
C66 C65 C64 118.8(3) . . ?
C66 C65 K 81.96(17) . . ?
C64 C65 K 79.51(15) . . ?
C66 C65 H65 120.6 . . ?
C64 C65 H65 120.6 . . ?
K C65 H65 108.4 . . ?
C67 C66 C65 120.7(3) . . ?
C67 C66 K 83.99(19) . . ?
C65 C66 K 73.25(17) . . ?
C67 C66 H66 119.7 . . ?
C65 C66 H66 119.7 . . ?
K C66 H66 113.4 . . ?
C62 C67 C66 120.8(3) . . ?
C62 C67 K 81.64(17) . . ?
C66 C67 K 72.31(19) . . ?
C62 C67 H67 119.6 . . ?
C66 C67 H67 119.6 . . ?
K C67 H67 117.1 . . ?
C62 C68 H68A 109.5 . . ?
C62 C68 H68B 109.5 . . ?
H68A C68 H68B 109.5 . . ?
C62 C68 H68C 109.5 . . ?
H68A C68 H68C 109.5 . . ?
H68B C68 H68C 109.5 . . ?

loop_
_geom_bond_atom_site_label_1
_geom_bond_atom_site_label_2
_geom_bond_distance
_geom_bond_site_symmetry_2
_geom_bond_publ_flag
K N3 2.7092(17) . ?
K N5 2.7718(17) . ?
K C29 3.0188(19) . ?
K C65 3.162(3) . ?
K C64 3.214(2) . ?
K C66 3.270(3) . ?
K C63 3.380(2) . ?
K C67 3.414(3) . ?
K C62 3.491(3) . ?
K C40 3.5102(18) . ?
K C51 3.5114(18) . ?
Si1 O 1.6511(12) . ?
Si1 N1 1.7176(15) . ?
Si1 C13 1.860(2) . ?
Si1 C14 1.8725(19) . ?
Si2 O 1.6475(13) . ?
Si2 N2 1.7210(15) . ?
Si2 C15 1.8630(19) . ?
Si2 C16 1.8655(19) . ?
Al N4 1.8658(15) . ?
Al N2 1.8878(16) . ?
Al N1 1.8979(15) . ?
Al C51 2.1236(18) . ?
Al C40 2.4926(18) . ?
N1 C1 1.430(2) . ?
N2 C17 1.443(2) . ?
N3 C29 1.250(3) . ?
N3 C30 1.498(2) . ?
N4 C40 1.399(2) . ?
N4 C41 1.453(2) . ?
N5 C51 1.282(2) . ?
N5 C52 1.476(2) . ?
C1 C2 1.418(3) . ?
C1 C6 1.424(3) . ?
C2 C3 1.398(3) . ?
C2 C7 1.520(3) . ?
C3 C4 1.385(3) . ?
C3 H3 0.95 . ?
C4 C5 1.381(3) . ?
C4 H4 0.95 . ?
C5 C6 1.396(3) . ?
C5 H5 0.95 . ?
C6 C10 1.523(3) . ?
C7 C9 1.530(3) . ?
C7 C8 1.531(3) . ?
C7 H7 1 . ?
C8 H8A 0.98 . ?
C8 H8B 0.98 . ?
C8 H8C 0.98 . ?
C9 H9A 0.98 . ?
C9 H9B 0.98 . ?
C9 H9C 0.98 . ?
C10 C11 1.528(3) . ?
C10 C12 1.540(3) . ?
C10 H10 1 . ?
C11 H11A 0.98 . ?
C11 H11B 0.98 . ?
C11 H11C 0.98 . ?
C12 H12A 0.98 . ?
C12 H12B 0.98 . ?
C12 H12C 0.98 . ?
C13 H13A 0.98 . ?
C13 H13B 0.98 . ?
C13 H13C 0.98 . ?
C14 H14A 0.98 . ?
C14 H14B 0.98 . ?
C14 H14C 0.98 . ?
C15 H15A 0.98 . ?
C15 H15B 0.98 . ?
C15 H15C 0.98 . ?
C16 H16A 0.98 . ?
C16 H16B 0.98 . ?
C16 H16C 0.98 . ?
C17 C18 1.418(3) . ?
C17 C22 1.419(3) . ?
C18 C19 1.399(3) . ?
C18 C23 1.522(3) . ?
C19 C20 1.380(3) . ?
C19 H19 0.95 . ?
C20 C21 1.380(3) . ?
C20 H20 0.95 . ?
C21 C22 1.397(3) . ?
C21 H21 0.95 . ?
C22 C26 1.512(3) . ?
C23 C24 1.529(3) . ?
C23 C25 1.540(3) . ?
C23 H23 1 . ?
C24 H24A 0.98 . ?
C24 H24B 0.98 . ?
C24 H24C 0.98 . ?
C25 H25A 0.98 . ?
C25 H25B 0.98 . ?
C25 H25C 0.98 . ?
C26 C27 1.524(3) . ?
C26 C28 1.536(3) . ?
C26 H26 1 . ?
C27 H27A 0.98 . ?
C27 H27B 0.98 . ?
C27 H27C 0.98 . ?
C28 H28A 0.98 . ?
C28 H28B 0.98 . ?
C28 H28C 0.98 . ?
C29 C40 1.332(3) . ?
C30 C31 1.527(3) . ?
C30 C32 1.531(3) . ?
C30 C33 1.531(3) . ?
C31 C34 1.541(3) . ?
C31 H31A 0.99 . ?
C31 H31B 0.99 . ?
C32 C36 1.540(3) . ?
C32 H32A 0.99 . ?
C32 H32B 0.99 . ?
C33 C38 1.534(3) . ?
C33 H33A 0.99 . ?
C33 H33B 0.99 . ?
C34 C35 1.529(3) . ?
C34 C39 1.531(3) . ?
C34 H34 1 . ?
C35 C36 1.537(3) . ?
C35 H35A 0.99 . ?
C35 H35B 0.99 . ?
C36 C37 1.528(3) . ?
C36 H36 1 . ?
C37 C38 1.524(3) . ?
C37 H37A 0.99 . ?
C37 H37B 0.99 . ?
C38 C39 1.527(3) . ?
C38 H38 1 . ?
C39 H39A 0.99 . ?
C39 H39B 0.99 . ?
C40 C51 1.531(2) . ?
C41 C42 1.527(2) . ?
C41 C43 1.533(3) . ?
C41 C44 1.535(2) . ?
C42 C45 1.539(3) . ?
C42 H42A 0.99 . ?
C42 H42B 0.99 . ?
C43 C47 1.543(3) . ?
C43 H43A 0.99 . ?
C43 H43B 0.99 . ?
C44 C49 1.540(3) . ?
C44 H44A 0.99 . ?
C44 H44B 0.99 . ?
C45 C46 1.522(4) . ?
C45 C50 1.527(3) . ?
C45 H45 1 . ?
C46 C47 1.533(4) . ?
C46 H46A 0.99 . ?
C46 H46B 0.99 . ?
C47 C48 1.524(4) . ?
C47 H47 1 . ?
C48 C49 1.525(4) . ?
C48 H48A 0.99 . ?
C48 H48B 0.99 . ?
C49 C50 1.528(3) . ?
C49 H49 1 . ?
C50 H50A 0.99 . ?
C50 H50B 0.99 . ?
C52 C55 1.523(3) . ?
C52 C54 1.539(3) . ?
C52 C53 1.544(3) . ?
C53 C56 1.540(3) . ?
C53 H53A 0.99 . ?
C53 H53B 0.99 . ?
C54 C58 1.540(3) . ?
C54 H54A 0.99 . ?
C54 H54B 0.99 . ?
C55 C60 1.538(3) . ?
C55 H55A 0.99 . ?
C55 H55B 0.99 . ?
C56 C61 1.525(4) . ?
C56 C57 1.529(4) . ?
C56 H56 1 . ?
C57 C58 1.529(3) . ?
C57 H57A 0.99 . ?
C57 H57B 0.99 . ?
C58 C59 1.533(3) . ?
C58 H58 1 . ?
C59 C60 1.532(3) . ?
C59 H59A 0.99 . ?
C59 H59B 0.99 . ?
C60 C61 1.527(3) . ?
C60 H60 1 . ?
C61 H61A 0.99 . ?
C61 H61B 0.99 . ?
C62 C67 1.379(5) . ?
C62 C63 1.380(4) . ?
C62 C68 1.521(5) . ?
C63 C64 1.372(4) . ?
C63 H63 0.95 . ?
C64 C65 1.388(4) . ?
C64 H64 0.95 . ?
C65 C66 1.385(5) . ?
C65 H65 0.95 . ?
C66 C67 1.380(6) . ?
C66 H66 0.95 . ?
C67 H67 0.95 . ?
C68 H68A 0.98 . ?
C68 H68B 0.98 . ?
C68 H68C 0.98 . ?
